data_7007803
loop_
_publ_author_name
'Uzelmeier, Calvin E.'
'Smucker, Bradley W.'
'Reinheimer, Eric W.'
'Shatruk, Mikhail'
'O'Neal, Amanda W'
'Fourmigu\'e, Marc'
'Dunbar, Kim R.'

_publ_section_title
;
 A series of complexes of the phosphorus-based TTF ligand o-P2 with the
 metal ions Fe(II), Co(II), Ni(II), Pd(II), Pt(II), and Ag(I).
;
_journal_issue 44
_journal_name_full 'Dalton transactions (Cambridge, England : 2003)'
_journal_page_first 5259
_journal_page_last 5268
_journal_paper_doi 10.1039/b610659e
_journal_year 2006
_chemical_formula_sum 'C68 H58 B2 F8 Fe N2 P4 S8'
_chemical_formula_weight 1512.99
_chemical_name_systematic
;
?
;
_space_group_IT_number 2
_symmetry_cell_setting triclinic
_symmetry_space_group_name_Hall '-P 1'
_symmetry_space_group_name_H-M 'P -1'
_atom_sites_solution_hydrogens geom
_atom_sites_solution_primary direct
_atom_sites_solution_secondary difmap
_audit_creation_method
;
SHELXL-97, PLATON, and text editor.
;
_cell_angle_alpha 89.000(5)
_cell_angle_beta 89.000(5)
_cell_angle_gamma 79.000(5)
_cell_formula_units_Z 2
_cell_length_a 11.440(5)
_cell_length_b 13.500(5)
_cell_length_c 21.500(5)
_cell_measurement_temperature 163(2)
_cell_volume 3259(2)
_computing_cell_refinement 'SAINT (Bruker, 2001)'
_computing_data_collection 'SMART V5.625 (Bruker, 2001)'
_computing_data_reduction 'SAINT (Bruker, 2001)'
_computing_molecular_graphics 'X-Seed (Barbour, 2001)'
_computing_structure_refinement 'SHELXL-97 (Sheldrick, 1997)'
_computing_structure_solution 'SHELXS-97 (Sheldrick, 1997)'
_diffrn_ambient_temperature 293(2)
_diffrn_measured_fraction_theta_full 0.813
_diffrn_measured_fraction_theta_max 0.813
_diffrn_measurement_device_type 'Bruker SMART 1000'
_diffrn_radiation_monochromator graphite
_diffrn_radiation_source 'fine-focus sealed tube'
_diffrn_radiation_type MoK\a
_diffrn_radiation_wavelength 0.71069
_diffrn_reflns_av_R_equivalents 0.0831
_diffrn_reflns_av_sigmaI/netI 0.2739
_diffrn_reflns_limit_h_max 15
_diffrn_reflns_limit_h_min -14
_diffrn_reflns_limit_k_max 17
_diffrn_reflns_limit_k_min -17
_diffrn_reflns_limit_l_max 27
_diffrn_reflns_limit_l_min -28
_diffrn_reflns_number 21119
_diffrn_reflns_theta_full 28.46
_diffrn_reflns_theta_max 28.46
_diffrn_reflns_theta_min 1.54
_exptl_absorpt_coefficient_mu 0.655
_exptl_absorpt_correction_T_max 0.985
_exptl_absorpt_correction_T_min 0.787
_exptl_absorpt_correction_type multi-scan
_exptl_absorpt_process_details 'SADABS (Bruker, 2000)'
_exptl_crystal_colour red
_exptl_crystal_density_diffrn 1.542
_exptl_crystal_density_method 'not measured'
_exptl_crystal_description Plate
_exptl_crystal_F_000 1552
_exptl_crystal_size_max 0.427
_exptl_crystal_size_mid 0.227
_exptl_crystal_size_min 0.023
_refine_diff_density_max 0.696
_refine_diff_density_min -0.501
_refine_diff_density_rms 0.103
_refine_ls_extinction_method none
_refine_ls_goodness_of_fit_ref 0.759
_refine_ls_hydrogen_treatment mixed
_refine_ls_matrix_type full
_refine_ls_number_parameters 1070
_refine_ls_number_reflns 13403
_refine_ls_number_restraints 0
_refine_ls_restrained_S_all 0.759
_refine_ls_R_factor_all 0.1672
_refine_ls_R_factor_gt 0.0572
_refine_ls_shift/su_max 2.322
_refine_ls_shift/su_mean 0.018
_refine_ls_structure_factor_coef Fsqd
_refine_ls_weighting_details 'calc w=1/[\s^2^(Fo^2^)+(0.0235P)^2^+0.0000P] where P=(Fo^2^+2Fc^2^)/3'
_refine_ls_weighting_scheme calc
_refine_ls_wR_factor_gt 0.0900
_refine_ls_wR_factor_ref 0.1137
_reflns_number_gt 5342
_reflns_number_total 13403
_reflns_threshold_expression I>2s(I)
_cod_data_source_file b610659e.txt
_cod_data_source_block fep22_final
_cod_depositor_comments
;
The following automatic conversions were performed:
'_symmetry_cell_setting' value 'Triclinic' changed to 'triclinic'
according to '/home/saulius/struct/CIF-dictionaries/cif_core.dic'
dictionary named 'cif_core.dic' version 2.4.1 from
2010-06-29.

'_exptl_absorpt_correction_type' value 'Multi-scan' changed
to 'multi-scan' according to
'/home/saulius/struct/CIF-dictionaries/cif_core.dic' dictionary named
'cif_core.dic' version 2.4.1 from 2010-06-29.

Automatic conversion script
Id: cif_fix_enum 1527 2010-12-29 10:47:43Z saulius 
;
_cod_original_sg_symbol_H-M P-1
_cod_database_code 7007803

loop_
_symmetry_equiv_pos_as_xyz
'x, y, z'
'-x, -y, -z'

loop_
_atom_site_label
_atom_site_type_symbol
_atom_site_fract_x
_atom_site_fract_y
_atom_site_fract_z
_atom_site_U_iso_or_equiv
_atom_site_adp_type
_atom_site_occupancy
_atom_site_symmetry_multiplicity
_atom_site_calc_flag
_atom_site_refinement_flags
_atom_site_disorder_assembly
_atom_site_disorder_group
S6 S 1.36197(13) -0.25945(12) 1.04220(7) 0.0188(4) Uani 1 1 d . . .
S2 S 0.86184(13) 0.24036(13) 0.45776(7) 0.0203(4) Uani 1 1 d . . .
P1 P 0.62918(13) 0.44439(13) 0.58326(7) 0.0154(4) Uani 1 1 d . . .
S1 S 0.81593(13) 0.24039(13) 0.59369(7) 0.0206(4) Uani 1 1 d . . .
S4 S 1.11884(13) 0.07983(13) 0.48437(7) 0.0220(4) Uani 1 1 d . . .
P4 P 1.15786(13) -0.07085(13) 1.06118(7) 0.0154(4) Uani 1 1 d . . .
S8 S 1.61885(13) -0.42034(13) 1.01541(7) 0.0213(4) Uani 1 1 d . . .
P3 P 1.12895(13) -0.05519(13) 0.91661(7) 0.0148(4) Uani 1 1 d . . .
S7 S 1.55422(13) -0.41751(13) 0.88264(7) 0.0236(4) Uani 1 1 d . . .
P2 P 0.65821(13) 0.42919(13) 0.43878(7) 0.0158(4) Uani 1 1 d . . .
S5 S 1.31619(13) -0.25915(12) 0.90626(7) 0.0196(4) Uani 1 1 d . . .
S3 S 1.05442(13) 0.08249(13) 0.61725(7) 0.0246(4) Uani 1 1 d . . .
C2 C 0.7501(5) 0.3357(4) 0.4879(3) 0.0147(14) Uani 1 1 d . . .
C10 C 1.2489(5) -0.1653(5) 1.0125(3) 0.0147(14) Uani 1 1 d . . .
C14 C 1.7228(5) -0.4900(5) 0.9634(3) 0.0187(15) Uani 1 1 d . . .
C11 C 1.4146(5) -0.3035(4) 0.9683(3) 0.0164(15) Uani 1 1 d . . .
C4 C 1.0152(5) 0.1278(5) 0.5422(3) 0.0193(16) Uani 1 1 d . . .
C201 C 0.6365(5) 0.3583(5) 0.3694(3) 0.0170(15) Uani 1 1 d . . .
C411 C 1.2575(5) 0.0127(5) 1.0847(3) 0.0169(15) Uani 1 1 d . . .
C1 C 0.7282(5) 0.3370(4) 0.5501(3) 0.0173(15) Uani 1 1 d . . .
C12 C 1.5149(5) -0.3713(5) 0.9576(3) 0.0174(15) Uani 1 1 d . . .
C102 C 0.5484(5) 0.2931(5) 0.6541(3) 0.0192(16) Uani 1 1 d . . .
F1 F 0.8790(3) 0.5575(3) 0.21028(17) 0.0578(14) Uani 1 1 d . . .
C13 C 1.6943(5) -0.4875(5) 0.9033(3) 0.0218(16) Uani 1 1 d . . .
C316 C 1.0489(5) -0.2073(5) 0.8467(3) 0.0194(16) Uani 1 1 d . . .
C213 C 0.9160(6) 0.6019(6) 0.4425(3) 0.034(2) Uani 1 1 d . . .
C311 C 1.0660(5) -0.1067(5) 0.8478(3) 0.0166(15) Uani 1 1 d . . .
C101 C 0.5677(5) 0.3931(5) 0.6515(3) 0.0172(15) Uani 1 1 d . . .
C6 C 1.2230(5) 0.0096(5) 0.5365(3) 0.0215(16) Uani 1 1 d . . .
C9 C 1.2308(4) -0.1624(5) 0.9499(3) 0.0174(15) Uani 1 1 d . . .
C8 C 1.3344(6) -0.0513(6) 0.5086(3) 0.0297(19) Uani 1 1 d . . .
C111 C 0.7353(5) 0.5132(5) 0.6197(3) 0.0175(15) Uani 1 1 d . . .
C211 C 0.7576(5) 0.5128(5) 0.4160(3) 0.0197(15) Uani 1 1 d . . .
C3 C 0.9136(5) 0.1959(5) 0.5321(3) 0.0185(15) Uani 1 1 d . . .
C412 C 1.3487(5) 0.0284(5) 1.0440(3) 0.0229(16) Uani 1 1 d . . .
C401 C 1.1362(5) -0.1415(5) 1.1308(3) 0.0181(15) Uani 1 1 d . . .
C205 C 0.6855(6) 0.3054(5) 0.2632(3) 0.0264(18) Uani 1 1 d . . .
C5 C 1.1938(5) 0.0125(5) 0.5970(3) 0.0213(16) Uani 1 1 d . . .
C206 C 0.7103(6) 0.3526(5) 0.3179(3) 0.0210(16) Uani 1 1 d . . .
C405 C 1.1858(6) -0.1957(5) 1.2361(3) 0.0261(18) Uani 1 1 d . . .
C315 C 0.9938(5) -0.2421(6) 0.7952(3) 0.0242(17) Uani 1 1 d . . .
F3 F 0.8614(4) 0.6138(3) 0.11081(19) 0.0626(14) Uani 1 1 d . . .
C16 C 1.8358(7) -0.5525(7) 0.9906(4) 0.030(2) Uani 1 1 d . . .
C301 C 1.2359(5) 0.0115(5) 0.8810(2) 0.0157(15) Uani 1 1 d . . .
C212 C 0.8487(6) 0.5290(6) 0.4556(3) 0.0286(18) Uani 1 1 d . . .
F2 F 0.7649(4) 0.4912(4) 0.14215(19) 0.0703(16) Uani 1 1 d . . .
C406 C 1.2120(6) -0.1488(5) 1.1831(3) 0.0207(16) Uani 1 1 d . . .
C106 C 0.5347(5) 0.4535(5) 0.7043(3) 0.0187(16) Uani 1 1 d . . .
C204 C 0.5835(6) 0.2622(5) 0.2610(3) 0.0220(17) Uani 1 1 d . . .
C313 C 0.9820(6) -0.0827(6) 0.7452(3) 0.0244(18) Uani 1 1 d . . .
C203 C 0.5119(5) 0.2621(5) 0.3115(3) 0.0210(16) Uani 1 1 d . . .
B1 B 0.8660(7) 0.5284(7) 0.1509(4) 0.033(2) Uani 1 1 d . . .
F4 F 0.9654(4) 0.4592(3) 0.13257(19) 0.0633(14) Uani 1 1 d . . .
C312 C 1.0361(5) -0.0460(5) 0.7960(3) 0.0207(16) Uani 1 1 d . . .
N2 N 0.9561(4) -0.1298(4) 0.9888(2) 0.0147(12) Uani 1 1 d . . .
N1 N 0.4572(4) 0.3705(4) 0.5108(2) 0.0119(12) Uani 1 1 d . . .
C1A C 0.4270(5) 0.2964(5) 0.5212(3) 0.0158(15) Uani 1 1 d . . .
C116 C 0.7640(5) 0.6005(5) 0.5943(3) 0.0233(17) Uani 1 1 d . . .
C416 C 1.2397(6) 0.0682(6) 1.1389(3) 0.0255(18) Uani 1 1 d . . .
C415 C 1.3117(6) 0.1407(5) 1.1526(3) 0.0253(18) Uani 1 1 d . . .
C216 C 0.7403(6) 0.5688(6) 0.3615(3) 0.0297(19) Uani 1 1 d . . .
C113 C 0.8937(6) 0.5103(6) 0.6946(3) 0.0276(18) Uani 1 1 d . . .
C112 C 0.8014(5) 0.4691(6) 0.6705(3) 0.0253(17) Uani 1 1 d . . .
C314 C 0.9583(6) -0.1775(6) 0.7451(3) 0.0270(18) Uani 1 1 d . . .
C215 C 0.8120(6) 0.6408(6) 0.3470(3) 0.0297(19) Uani 1 1 d . . .
C414 C 1.3976(7) 0.1551(6) 1.1117(4) 0.032(2) Uani 1 1 d . . .
C302 C 1.2643(6) 0.1004(5) 0.9064(3) 0.0230(17) Uani 1 1 d . . .
C2A C 0.9268(5) -0.2042(5) 0.9784(3) 0.0146(15) Uani 1 1 d . . .
C1B C 0.3819(6) 0.2020(6) 0.5316(4) 0.0258(18) Uani 1 1 d . . .
C115 C 0.8557(6) 0.6442(5) 0.6187(3) 0.0279(18) Uani 1 1 d . . .
C305 C 1.3948(6) 0.0116(6) 0.8059(3) 0.0267(18) Uani 1 1 d . . .
C105 C 0.4818(6) 0.4179(5) 0.7551(3) 0.0235(16) Uani 1 1 d . . .
C2B C 0.8822(6) -0.2977(5) 0.9694(4) 0.0230(17) Uani 1 1 d . . .
C304 C 1.4202(6) 0.0973(6) 0.8333(3) 0.0293(19) Uani 1 1 d . . .
C114 C 0.9201(6) 0.5957(6) 0.6675(3) 0.031(2) Uani 1 1 d . . .
C214 C 0.8961(7) 0.6548(6) 0.3890(4) 0.031(2) Uani 1 1 d . . .
C202 C 0.5369(5) 0.3105(5) 0.3661(3) 0.0202(16) Uani 1 1 d . . .
C306 C 1.3021(6) -0.0320(5) 0.8295(3) 0.0226(17) Uani 1 1 d . . .
C104 C 0.4610(6) 0.3241(6) 0.7544(3) 0.0269(18) Uani 1 1 d . . .
C404 C 1.0849(6) -0.2381(5) 1.2393(3) 0.0250(18) Uani 1 1 d . . .
C413 C 1.4156(7) 0.1012(6) 1.0580(4) 0.033(2) Uani 1 1 d . . .
C402 C 1.0392(5) -0.1899(5) 1.1346(3) 0.0180(15) Uani 1 1 d . . .
C103 C 0.4943(6) 0.2570(6) 0.7053(3) 0.0275(19) Uani 1 1 d . . .
C7 C 1.2636(7) -0.0419(6) 0.6498(4) 0.038(2) Uani 1 1 d . . .
C403 C 1.0123(6) -0.2387(5) 1.1884(3) 0.0211(16) Uani 1 1 d . . .
C303 C 1.3550(6) 0.1431(6) 0.8816(4) 0.031(2) Uani 1 1 d . . .
C15 C 1.7657(7) -0.5424(7) 0.8506(4) 0.037(2) Uani 1 1 d . . .
Fe2 Fe 1.0000 0.0000 1.0000 0.0121(3) Uani 1 2 d S . .
Fe1 Fe 0.5000 0.5000 0.5000 0.0129(3) Uani 1 2 d S . .
F8 F 0.5353(3) 0.0420(3) -0.36712(19) 0.0609(14) Uani 1 1 d . . .
F7 F 0.6382(4) -0.1132(4) -0.38922(19) 0.0680(14) Uani 1 1 d . . .
F6 F 0.6218(3) -0.0563(4) -0.28911(18) 0.0620(14) Uani 1 1 d . . .
F5 F 0.7345(4) 0.0082(4) -0.35710(19) 0.0718(16) Uani 1 1 d . . .
B2 B 0.6328(8) -0.0307(8) -0.3495(4) 0.041(3) Uani 1 1 d . . .
H203 H 0.429(4) 0.244(3) 0.3090(19) 0.000(13) Uiso 1 1 d . . .
H204 H 0.568(4) 0.230(4) 0.226(2) 0.000(13) Uiso 1 1 d . . .
H15A H 1.727(4) -0.601(4) 0.828(2) 0.017(15) Uiso 1 1 d . . .
H102 H 0.581(4) 0.244(4) 0.618(2) 0.000(13) Uiso 1 1 d . . .
H216 H 0.679(4) 0.572(4) 0.334(2) 0.000(13) Uiso 1 1 d . . .
H302 H 1.222(4) 0.140(4) 0.940(2) 0.020(17) Uiso 1 1 d . . .
H16A H 1.814(5) -0.578(4) 1.019(2) 0.000(18) Uiso 1 1 d . . .
H206 H 0.779(4) 0.381(4) 0.319(2) 0.003(14) Uiso 1 1 d . . .
H404 H 1.065(4) -0.270(4) 1.273(2) 0.000(14) Uiso 1 1 d . . .
H405 H 1.236(4) -0.185(4) 1.273(2) 0.017(15) Uiso 1 1 d . . .
H306 H 1.284(5) -0.088(5) 0.804(3) 0.06(2) Uiso 1 1 d . . .
H312 H 1.051(4) 0.025(4) 0.799(2) 0.008(14) Uiso 1 1 d . . .
H7A H 1.259(6) 0.029(6) 0.689(3) 0.10(3) Uiso 1 1 d . . .
H105 H 0.441(4) 0.468(4) 0.792(2) 0.016(15) Uiso 1 1 d . . .
H212 H 0.862(4) 0.491(4) 0.501(2) 0.012(14) Uiso 1 1 d . . .
H112 H 0.771(4) 0.411(4) 0.689(2) 0.023(18) Uiso 1 1 d . . .
H316 H 1.074(4) -0.255(4) 0.885(2) 0.003(13) Uiso 1 1 d . . .
H113 H 0.946(4) 0.473(4) 0.728(2) 0.013(15) Uiso 1 1 d . . .
H202 H 0.483(4) 0.314(4) 0.403(2) 0.002(14) Uiso 1 1 d . . .
H103 H 0.502(5) 0.192(4) 0.708(3) 0.022(19) Uiso 1 1 d . . .
H16B H 1.883(4) -0.501(5) 1.023(2) 0.036(18) Uiso 1 1 d . . .
H305 H 1.435(5) -0.017(5) 0.774(2) 0.03(2) Uiso 1 1 d . . .
H205 H 0.727(5) 0.305(5) 0.223(3) 0.04(2) Uiso 1 1 d . . .
H402 H 0.980(4) -0.183(4) 1.101(2) 0.023(16) Uiso 1 1 d . . .
H2BC H 0.935(4) -0.336(4) 0.936(2) 0.000(13) Uiso 1 1 d . . .
H2BB H 0.884(5) -0.331(5) 1.014(3) 0.05(2) Uiso 1 1 d . . .
H2BA H 0.814(5) -0.284(5) 0.952(3) 0.05(2) Uiso 1 1 d . . .
H1BB H 0.442(5) 0.166(5) 0.558(2) 0.032(18) Uiso 1 1 d . . .
H1BA H 0.382(4) 0.170(4) 0.486(2) 0.021(16) Uiso 1 1 d . . .
H106 H 0.552(4) 0.512(4) 0.705(2) 0.010(16) Uiso 1 1 d . . .
H8A H 1.331(5) -0.094(5) 0.467(3) 0.04(2) Uiso 1 1 d . . .
H115 H 0.882(4) 0.695(4) 0.589(2) 0.006(14) Uiso 1 1 d . . .
H104 H 0.417(4) 0.311(4) 0.786(2) 0.004(16) Uiso 1 1 d . . .
H15B H 1.844(4) -0.566(4) 0.866(2) 0.014(15) Uiso 1 1 d . . .
H304 H 1.475(4) 0.123(4) 0.817(2) 0.001(15) Uiso 1 1 d . . .
H114 H 0.977(4) 0.623(4) 0.681(2) 0.004(14) Uiso 1 1 d . . .
H313 H 0.947(4) -0.043(4) 0.719(2) 0.013(16) Uiso 1 1 d . . .
H403 H 0.930(5) -0.248(5) 1.197(3) 0.05(2) Uiso 1 1 d . . .
H415 H 1.294(5) 0.174(5) 1.188(3) 0.03(2) Uiso 1 1 d . . .
H315 H 1.000(4) -0.317(4) 0.792(2) 0.018(16) Uiso 1 1 d . . .
H412 H 1.368(5) -0.017(5) 0.997(3) 0.07(2) Uiso 1 1 d . . .
H116 H 0.715(6) 0.645(5) 0.563(3) 0.08(2) Uiso 1 1 d . . .
H7B H 1.343(5) -0.067(5) 0.639(3) 0.04(2) Uiso 1 1 d . . .
H213 H 0.965(5) 0.623(5) 0.471(3) 0.05(2) Uiso 1 1 d . . .
H413 H 1.470(5) 0.110(5) 1.035(3) 0.03(2) Uiso 1 1 d . . .
H16C H 1.879(5) -0.590(5) 0.961(2) 0.023(19) Uiso 1 1 d . . .
H8B H 1.383(5) -0.089(5) 0.540(3) 0.034(19) Uiso 1 1 d . . .
H214 H 0.941(5) 0.690(5) 0.377(3) 0.02(2) Uiso 1 1 d . . .
H303 H 1.364(5) 0.181(5) 0.909(3) 0.03(2) Uiso 1 1 d . . .
H414 H 1.427(7) 0.194(6) 1.126(4) 0.09(4) Uiso 1 1 d . . .
H314 H 0.916(6) -0.183(6) 0.712(3) 0.10(3) Uiso 1 1 d . . .
H215 H 0.803(5) 0.675(5) 0.312(3) 0.05(2) Uiso 1 1 d . . .
H406 H 1.279(5) -0.123(5) 1.173(3) 0.03(2) Uiso 1 1 d . . .
H15C H 1.764(6) -0.502(6) 0.817(3) 0.07(3) Uiso 1 1 d . . .
H416 H 1.175(7) 0.087(7) 1.158(4) 0.10(4) Uiso 1 1 d . . .
H1BC H 0.320(7) 0.220(8) 0.539(4) 0.123 Uiso 1 1 d . . .
H7C H 1.243(8) -0.100(7) 0.668(4) 0.123 Uiso 1 1 d . . .
H8C H 1.385(7) 0.002(7) 0.480(4) 0.123 Uiso 1 1 d . . .

loop_
_atom_site_aniso_label
_atom_site_aniso_U_11
_atom_site_aniso_U_22
_atom_site_aniso_U_33
_atom_site_aniso_U_23
_atom_site_aniso_U_13
_atom_site_aniso_U_12
S6 0.0189(8) 0.0186(10) 0.0178(9) 0.0023(7) -0.0014(7) -0.0011(7)
S2 0.0207(9) 0.0194(10) 0.0199(9) 0.0004(8) -0.0033(7) -0.0012(7)
P1 0.0160(8) 0.0135(10) 0.0175(9) 0.0023(7) -0.0012(7) -0.0048(7)
S1 0.0222(9) 0.0210(10) 0.0179(9) 0.0067(8) -0.0028(7) -0.0023(8)
S4 0.0228(9) 0.0200(11) 0.0233(9) 0.0016(8) -0.0007(7) -0.0042(8)
P4 0.0168(8) 0.0152(10) 0.0146(9) 0.0006(7) 0.0003(7) -0.0044(7)
S8 0.0205(9) 0.0195(10) 0.0229(9) 0.0011(8) -0.0029(7) -0.0009(7)
P3 0.0150(8) 0.0128(10) 0.0174(9) 0.0007(7) -0.0021(7) -0.0045(7)
S7 0.0218(9) 0.0228(11) 0.0234(9) -0.0042(8) -0.0015(7) 0.0029(8)
P2 0.0167(8) 0.0149(10) 0.0169(9) 0.0045(7) -0.0021(7) -0.0060(7)
S5 0.0199(8) 0.0183(10) 0.0195(9) -0.0025(8) -0.0023(7) -0.0002(7)
S3 0.0244(9) 0.0234(11) 0.0234(9) 0.0061(8) -0.0033(8) 0.0019(8)
C2 0.013(3) 0.013(4) 0.019(3) 0.006(3) -0.005(3) -0.006(3)
C10 0.012(3) 0.016(4) 0.019(3) 0.002(3) 0.005(3) -0.009(3)
C14 0.017(3) 0.010(4) 0.029(4) -0.001(3) 0.000(3) -0.002(3)
C11 0.017(3) 0.010(4) 0.023(4) 0.003(3) 0.001(3) -0.004(3)
C4 0.015(3) 0.024(4) 0.020(4) 0.000(3) -0.002(3) -0.007(3)
C201 0.022(3) 0.015(4) 0.013(3) 0.002(3) 0.003(3) -0.002(3)
C411 0.020(3) 0.015(4) 0.016(3) 0.002(3) -0.001(3) -0.002(3)
C1 0.015(3) 0.013(4) 0.026(4) 0.000(3) -0.003(3) -0.010(3)
C12 0.017(3) 0.014(4) 0.021(4) 0.001(3) 0.004(3) -0.003(3)
C102 0.024(4) 0.019(4) 0.014(4) -0.001(3) 0.002(3) -0.004(3)
F1 0.066(3) 0.074(4) 0.035(3) -0.007(2) -0.015(2) -0.016(3)
C13 0.020(3) 0.019(4) 0.025(4) -0.003(3) 0.004(3) 0.000(3)
C316 0.016(3) 0.020(4) 0.020(4) -0.002(3) -0.002(3) 0.001(3)
C213 0.033(4) 0.042(5) 0.033(5) 0.004(4) -0.003(4) -0.021(4)
C311 0.014(3) 0.021(4) 0.016(3) -0.002(3) 0.001(3) -0.003(3)
C101 0.010(3) 0.020(4) 0.022(4) 0.004(3) -0.007(3) -0.005(3)
C6 0.024(4) 0.007(4) 0.032(4) 0.004(3) -0.009(3) -0.001(3)
C9 0.011(3) 0.020(4) 0.024(4) 0.001(3) 0.002(3) -0.013(3)
C8 0.024(4) 0.031(5) 0.031(5) 0.005(4) 0.003(3) 0.000(3)
C111 0.018(3) 0.017(4) 0.018(3) -0.002(3) 0.000(3) -0.006(3)
C211 0.022(3) 0.019(4) 0.020(4) 0.007(3) 0.000(3) -0.009(3)
C3 0.018(3) 0.022(4) 0.019(3) 0.005(3) -0.004(3) -0.010(3)
C412 0.022(4) 0.022(4) 0.027(4) 0.003(3) -0.001(3) -0.011(3)
C401 0.022(3) 0.018(4) 0.014(3) -0.002(3) 0.004(3) -0.004(3)
C205 0.031(4) 0.033(5) 0.018(4) -0.004(4) 0.010(3) -0.010(4)
C5 0.021(3) 0.019(4) 0.022(4) 0.004(3) -0.003(3) 0.000(3)
C206 0.024(4) 0.024(4) 0.017(4) 0.002(3) 0.000(3) -0.010(3)
C405 0.027(4) 0.041(5) 0.013(4) 0.011(3) 0.002(3) -0.014(4)
C315 0.029(4) 0.028(5) 0.013(4) -0.006(3) -0.002(3) 0.000(3)
F3 0.099(4) 0.037(3) 0.056(3) 0.010(2) -0.024(3) -0.021(3)
C16 0.026(5) 0.033(6) 0.028(5) 0.007(4) -0.002(4) 0.003(4)
C301 0.017(3) 0.019(4) 0.011(3) 0.005(3) -0.001(3) -0.004(3)
C212 0.027(4) 0.030(5) 0.030(4) 0.008(4) -0.001(3) -0.008(3)
F2 0.059(3) 0.109(5) 0.054(3) -0.004(3) -0.004(2) -0.043(3)
C406 0.021(4) 0.029(4) 0.014(4) 0.005(3) -0.001(3) -0.010(3)
C106 0.019(4) 0.021(4) 0.018(4) -0.004(3) -0.001(3) -0.008(3)
C204 0.033(4) 0.023(4) 0.011(4) -0.002(3) 0.001(3) -0.008(3)
C313 0.035(4) 0.024(4) 0.011(4) 0.003(3) -0.010(3) 0.002(3)
C203 0.022(4) 0.017(4) 0.025(4) 0.006(3) -0.008(3) -0.005(3)
B1 0.036(5) 0.029(6) 0.034(5) -0.002(4) -0.013(4) -0.006(4)
F4 0.067(3) 0.050(4) 0.064(3) 0.000(3) -0.001(2) 0.010(3)
C312 0.025(4) 0.012(4) 0.026(4) 0.006(3) -0.006(3) -0.007(3)
N2 0.017(3) 0.013(3) 0.012(3) -0.002(2) 0.001(2) 0.000(2)
N1 0.011(3) 0.015(3) 0.010(3) 0.003(2) 0.002(2) -0.005(2)
C1A 0.014(3) 0.020(4) 0.014(3) 0.000(3) 0.003(3) -0.006(3)
C116 0.023(4) 0.028(5) 0.024(4) 0.013(3) -0.009(3) -0.018(3)
C416 0.026(4) 0.023(5) 0.028(4) -0.004(3) -0.003(3) -0.005(3)
C415 0.032(4) 0.019(4) 0.027(4) 0.000(3) -0.003(4) -0.011(3)
C216 0.025(4) 0.033(5) 0.032(4) 0.006(4) -0.002(3) -0.007(4)
C113 0.026(4) 0.038(5) 0.021(4) -0.004(4) -0.006(3) -0.009(4)
C112 0.023(4) 0.031(5) 0.024(4) 0.008(3) -0.008(3) -0.011(3)
C314 0.031(4) 0.027(5) 0.023(4) -0.010(3) -0.004(3) -0.005(3)
C215 0.032(4) 0.030(5) 0.026(4) 0.009(4) 0.004(4) -0.004(4)
C414 0.036(5) 0.038(5) 0.025(4) 0.014(4) -0.014(4) -0.014(4)
C302 0.023(4) 0.022(4) 0.028(4) -0.004(3) 0.005(3) -0.012(3)
C2A 0.012(3) 0.018(4) 0.014(3) 0.002(3) 0.004(3) -0.002(3)
C1B 0.031(4) 0.016(4) 0.034(4) 0.008(3) -0.008(4) -0.013(4)
C115 0.028(4) 0.024(5) 0.037(5) 0.007(4) -0.005(3) -0.018(3)
C305 0.027(4) 0.031(5) 0.022(4) 0.004(4) 0.005(3) -0.007(4)
C105 0.036(4) 0.021(4) 0.014(4) -0.007(3) 0.007(3) -0.007(3)
C2B 0.024(4) 0.016(4) 0.032(5) -0.005(4) 0.004(4) -0.010(3)
C304 0.021(4) 0.034(5) 0.035(5) 0.015(4) 0.010(4) -0.012(4)
C114 0.027(4) 0.027(5) 0.043(5) -0.012(4) -0.010(4) -0.012(4)
C214 0.030(5) 0.037(5) 0.029(5) 0.003(4) 0.016(4) -0.016(4)
C202 0.026(4) 0.014(4) 0.022(4) 0.006(3) -0.005(3) -0.008(3)
C306 0.020(4) 0.027(5) 0.020(4) 0.002(3) 0.002(3) -0.004(3)
C104 0.028(4) 0.039(5) 0.016(4) 0.005(4) 0.002(3) -0.013(4)
C404 0.041(4) 0.022(4) 0.013(4) 0.013(3) 0.007(4) -0.009(3)
C413 0.023(4) 0.032(5) 0.049(6) 0.002(4) -0.001(4) -0.018(4)
C402 0.023(4) 0.022(4) 0.012(3) 0.002(3) -0.001(3) -0.010(3)
C103 0.031(4) 0.024(5) 0.026(4) 0.000(4) -0.004(3) -0.001(4)
C7 0.027(4) 0.040(6) 0.041(5) 0.007(4) 0.000(4) 0.009(4)
C403 0.025(4) 0.016(4) 0.023(4) 0.000(3) 0.006(3) -0.007(3)
C303 0.031(4) 0.027(5) 0.037(5) -0.003(4) 0.009(4) -0.009(4)
C15 0.035(5) 0.043(6) 0.029(5) -0.003(4) -0.001(4) 0.003(4)
Fe2 0.0115(6) 0.0103(8) 0.0149(7) 0.0009(6) 0.0007(5) -0.0030(5)
Fe1 0.0125(6) 0.0109(8) 0.0159(7) 0.0027(6) -0.0022(5) -0.0038(6)
F8 0.059(3) 0.058(4) 0.062(3) 0.007(3) -0.014(2) -0.001(3)
F7 0.112(4) 0.045(4) 0.047(3) -0.004(3) 0.026(3) -0.019(3)
F6 0.070(3) 0.081(4) 0.036(3) 0.018(3) 0.004(2) -0.018(3)
F5 0.057(3) 0.114(5) 0.055(3) 0.012(3) -0.004(2) -0.043(3)
B2 0.036(5) 0.056(7) 0.038(6) 0.004(5) -0.006(5) -0.025(5)

loop_
_atom_type_symbol
_atom_type_description
_atom_type_scat_dispersion_real
_atom_type_scat_dispersion_imag
_atom_type_scat_source
C C 0.0033 0.0016 'International Tables Vol C Tables 4.2.6.8 and 6.1.1.4'
H H 0.0000 0.0000 'International Tables Vol C Tables 4.2.6.8 and 6.1.1.4'
N N 0.0061 0.0033 'International Tables Vol C Tables 4.2.6.8 and 6.1.1.4'
F F 0.0171 0.0103 'International Tables Vol C Tables 4.2.6.8 and 6.1.1.4'
P P 0.1023 0.0942 'International Tables Vol C Tables 4.2.6.8 and 6.1.1.4'
S S 0.1246 0.1234 'International Tables Vol C Tables 4.2.6.8 and 6.1.1.4'
Fe Fe 0.3463 0.8444 'International Tables Vol C Tables 4.2.6.8 and 6.1.1.4'
B B 0.0013 0.0007 'International Tables Vol C Tables 4.2.6.8 and 6.1.1.4'

loop_
_geom_angle_atom_site_label_1
_geom_angle_atom_site_label_2
_geom_angle_atom_site_label_3
_geom_angle
_geom_angle_site_symmetry_1
_geom_angle_site_symmetry_3
_geom_angle_publ_flag
C10 S6 C11 94.2(3) . . ?
C2 S2 C3 93.7(3) . . ?
C101 P1 C1 104.0(3) . . ?
C101 P1 C111 100.3(3) . . ?
C1 P1 C111 102.0(2) . . ?
C101 P1 Fe1 117.86(17) . . ?
C1 P1 Fe1 102.11(18) . . ?
C111 P1 Fe1 127.5(2) . . ?
C3 S1 C1 95.4(3) . . ?
C4 S4 C6 95.1(3) . . ?
C401 P4 C10 102.7(3) . . ?
C401 P4 C411 104.3(3) . . ?
C10 P4 C411 105.2(3) . . ?
C401 P4 Fe2 121.21(19) . . ?
C10 P4 Fe2 104.89(18) . . ?
C411 P4 Fe2 116.58(19) . . ?
C14 S8 C12 95.1(3) . . ?
C301 P3 C9 99.3(3) . . ?
C301 P3 C311 102.0(3) . . ?
C9 P3 C311 104.7(3) . . ?
C301 P3 Fe2 126.4(2) . . ?
C9 P3 Fe2 103.0(2) . . ?
C311 P3 Fe2 117.94(19) . . ?
C12 S7 C13 95.6(3) . . ?
C211 P2 C2 103.2(3) . . ?
C211 P2 C201 106.6(3) . . ?
C2 P2 C201 103.5(3) . . ?
C211 P2 Fe1 115.1(2) . . ?
C2 P2 Fe1 105.5(2) . . ?
C201 P2 Fe1 120.9(2) . . ?
C9 S5 C11 94.1(3) . . ?
C5 S3 C4 96.4(3) . . ?
C1 C2 S2 118.7(4) . . ?
C1 C2 P2 118.6(4) . . ?
S2 C2 P2 122.6(3) . . ?
C9 C10 S6 117.9(4) . . ?
C9 C10 P4 119.2(4) . . ?
S6 C10 P4 122.9(3) . . ?
C13 C14 C16 124.7(6) . . ?
C13 C14 S8 117.6(4) . . ?
C16 C14 S8 117.7(5) . . ?
C12 C11 S6 125.0(4) . . ?
C12 C11 S5 120.4(4) . . ?
S6 C11 S5 114.4(3) . . ?
C3 C4 S3 121.1(4) . . ?
C3 C4 S4 124.7(4) . . ?
S3 C4 S4 114.2(3) . . ?
C206 C201 C202 117.2(6) . . ?
C206 C201 P2 122.9(5) . . ?
C202 C201 P2 119.9(5) . . ?
C412 C411 C416 118.3(6) . . ?
C412 C411 P4 118.9(4) . . ?
C416 C411 P4 122.6(5) . . ?
C2 C1 S1 115.7(4) . . ?
C2 C1 P1 119.1(4) . . ?
S1 C1 P1 124.5(3) . . ?
C11 C12 S7 121.6(4) . . ?
C11 C12 S8 124.2(4) . . ?
S7 C12 S8 114.2(3) . . ?
C103 C102 C101 121.2(6) . . ?
C14 C13 C15 127.7(6) . . ?
C14 C13 S7 117.3(5) . . ?
C15 C13 S7 115.0(5) . . ?
C311 C316 C315 120.1(6) . . ?
C214 C213 C212 118.1(7) . . ?
C312 C311 C316 118.6(5) . . ?
C312 C311 P3 119.8(5) . . ?
C316 C311 P3 121.6(5) . . ?
C102 C101 C106 117.6(6) . . ?
C102 C101 P1 121.9(5) . . ?
C106 C101 P1 120.5(5) . . ?
C5 C6 C8 125.5(5) . . ?
C5 C6 S4 117.4(4) . . ?
C8 C6 S4 117.1(5) . . ?
C10 C9 S5 116.8(4) . . ?
C10 C9 P3 118.6(4) . . ?
S5 C9 P3 124.4(3) . . ?
C116 C111 C112 117.4(6) . . ?
C116 C111 P1 123.0(4) . . ?
C112 C111 P1 119.1(5) . . ?
C216 C211 C212 118.0(6) . . ?
C216 C211 P2 120.7(5) . . ?
C212 C211 P2 121.0(5) . . ?
C4 C3 S1 121.2(4) . . ?
C4 C3 S2 124.4(4) . . ?
S1 C3 S2 114.2(3) . . ?
C411 C412 C413 119.2(7) . . ?
C402 C401 C406 117.9(6) . . ?
C402 C401 P4 118.8(4) . . ?
C406 C401 P4 123.3(5) . . ?
C204 C205 C206 119.4(6) . . ?
C6 C5 C7 127.9(6) . . ?
C6 C5 S3 116.7(4) . . ?
C7 C5 S3 115.3(5) . . ?
C201 C206 C205 121.6(6) . . ?
C406 C405 C404 119.6(6) . . ?
C314 C315 C316 120.0(7) . . ?
C306 C301 C302 118.5(6) . . ?
C306 C301 P3 118.2(5) . . ?
C302 C301 P3 123.0(5) . . ?
C213 C212 C211 121.8(7) . . ?
C405 C406 C401 120.7(6) . . ?
C105 C106 C101 121.4(7) . . ?
C203 C204 C205 120.6(6) . . ?
C314 C313 C312 122.0(6) . . ?
C204 C203 C202 119.5(6) . . ?
F2 B1 F1 113.8(7) . . ?
F2 B1 F4 110.6(7) . . ?
F1 B1 F4 109.9(6) . . ?
F2 B1 F3 107.6(6) . . ?
F1 B1 F3 108.4(6) . . ?
F4 B1 F3 106.3(7) . . ?
C311 C312 C313 120.0(6) . . ?
C2A N2 Fe2 175.3(5) . . ?
C1A N1 Fe1 174.7(5) . . ?
N1 C1A C1B 176.3(6) . . ?
C111 C116 C115 121.7(6) . . ?
C411 C416 C415 121.1(7) . . ?
C414 C415 C416 119.0(8) . . ?
C211 C216 C215 120.1(6) . . ?
C114 C113 C112 118.9(6) . . ?
C113 C112 C111 121.7(7) . . ?
C313 C314 C315 119.1(6) . . ?
C214 C215 C216 118.4(7) . . ?
C415 C414 C413 120.4(8) . . ?
C303 C302 C301 121.2(6) . . ?
N2 C2A C2B 175.2(7) . . ?
C114 C115 C116 118.2(7) . . ?
C306 C305 C304 119.8(7) . . ?
C104 C105 C106 118.8(7) . . ?
C303 C304 C305 122.3(7) . . ?
C113 C114 C115 121.9(6) . . ?
C213 C214 C215 123.4(8) . . ?
C203 C202 C201 121.5(6) . . ?
C305 C306 C301 119.2(7) . . ?
C105 C104 C103 124.2(8) . . ?
C405 C404 C403 122.0(7) . . ?
C414 C413 C412 122.0(8) . . ?
C403 C402 C401 121.5(5) . . ?
C102 C103 C104 116.8(7) . . ?
C402 C403 C404 118.0(7) . . ?
C304 C303 C302 118.9(7) . . ?
N2 Fe2 N2 180.000(1) 2_757 . ?
N2 Fe2 P4 88.53(13) 2_757 . ?
N2 Fe2 P4 91.47(13) . . ?
N2 Fe2 P4 91.47(13) 2_757 2_757 ?
N2 Fe2 P4 88.53(13) . 2_757 ?
P4 Fe2 P4 180.0 . 2_757 ?
N2 Fe2 P3 81.86(14) 2_757 2_757 ?
N2 Fe2 P3 98.14(14) . 2_757 ?
P4 Fe2 P3 95.14(6) . 2_757 ?
P4 Fe2 P3 84.86(6) 2_757 2_757 ?
N2 Fe2 P3 98.14(14) 2_757 . ?
N2 Fe2 P3 81.86(14) . . ?
P4 Fe2 P3 84.86(6) . . ?
P4 Fe2 P3 95.14(6) 2_757 . ?
P3 Fe2 P3 180.000(1) 2_757 . ?
N1 Fe1 N1 180.000(1) 2_666 . ?
N1 Fe1 P2 89.75(14) 2_666 2_666 ?
N1 Fe1 P2 90.25(14) . 2_666 ?
N1 Fe1 P2 90.25(14) 2_666 . ?
N1 Fe1 P2 89.75(14) . . ?
P2 Fe1 P2 180.00(6) 2_666 . ?
N1 Fe1 P1 96.53(13) 2_666 . ?
N1 Fe1 P1 83.47(13) . . ?
P2 Fe1 P1 95.50(6) 2_666 . ?
P2 Fe1 P1 84.50(6) . . ?
N1 Fe1 P1 83.47(13) 2_666 2_666 ?
N1 Fe1 P1 96.53(13) . 2_666 ?
P2 Fe1 P1 84.50(6) 2_666 2_666 ?
P2 Fe1 P1 95.50(6) . 2_666 ?
P1 Fe1 P1 180.0 . 2_666 ?
F6 B2 F5 108.7(6) . . ?
F6 B2 F8 110.0(7) . . ?
F5 B2 F8 109.1(8) . . ?
F6 B2 F7 112.5(8) . . ?
F5 B2 F7 109.2(7) . . ?
F8 B2 F7 107.2(6) . . ?

loop_
_geom_bond_atom_site_label_1
_geom_bond_atom_site_label_2
_geom_bond_distance
_geom_bond_site_symmetry_2
_geom_bond_publ_flag
S6 C10 1.752(6) . ?
S6 C11 1.762(6) . ?
S2 C2 1.756(6) . ?
S2 C3 1.770(5) . ?
P1 C101 1.800(6) . ?
P1 C1 1.809(6) . ?
P1 C111 1.855(6) . ?
P1 Fe1 2.3610(15) . ?
S1 C3 1.755(6) . ?
S1 C1 1.754(6) . ?
S4 C4 1.748(6) . ?
S4 C6 1.776(5) . ?
P4 C401 1.800(6) . ?
P4 C10 1.819(6) . ?
P4 C411 1.832(6) . ?
P4 Fe2 2.2992(15) . ?
S8 C14 1.764(6) . ?
S8 C12 1.766(5) . ?
P3 C301 1.804(6) . ?
P3 C9 1.820(6) . ?
P3 C311 1.859(5) . ?
P3 Fe2 2.3410(16) . ?
S7 C12 1.758(6) . ?
S7 C13 1.758(6) . ?
P2 C211 1.804(7) . ?
P2 C2 1.816(5) . ?
P2 C201 1.833(6) . ?
P2 Fe1 2.2854(17) . ?
S5 C9 1.750(6) . ?
S5 C11 1.781(5) . ?
S3 C5 1.743(6) . ?
S3 C4 1.750(6) . ?
C2 C1 1.356(7) . ?
C10 C9 1.365(7) . ?
C14 C13 1.336(7) . ?
C14 C16 1.523(8) . ?
C11 C12 1.344(7) . ?
C4 C3 1.355(7) . ?
C201 C206 1.374(8) . ?
C201 C202 1.416(8) . ?
C411 C412 1.394(8) . ?
C411 C416 1.388(8) . ?
C102 C103 1.380(9) . ?
C102 C101 1.409(8) . ?
F1 B1 1.362(8) . ?
C13 C15 1.507(9) . ?
C316 C311 1.410(8) . ?
C316 C315 1.413(7) . ?
C213 C214 1.344(10) . ?
C213 C212 1.383(10) . ?
C311 C312 1.381(8) . ?
C101 C106 1.414(8) . ?
C6 C5 1.336(8) . ?
C6 C8 1.501(8) . ?
C111 C116 1.383(8) . ?
C111 C112 1.397(8) . ?
C211 C216 1.381(8) . ?
C211 C212 1.408(7) . ?
C412 C413 1.396(9) . ?
C401 C402 1.392(8) . ?
C401 C406 1.423(7) . ?
C205 C204 1.402(8) . ?
C205 C206 1.405(8) . ?
C5 C7 1.498(8) . ?
C405 C406 1.352(9) . ?
C405 C404 1.382(9) . ?
C315 C314 1.392(9) . ?
F3 B1 1.420(9) . ?
C301 C306 1.404(8) . ?
C301 C302 1.422(8) . ?
F2 B1 1.363(9) . ?
C106 C105 1.364(9) . ?
C204 C203 1.349(8) . ?
C313 C314 1.358(10) . ?
C313 C312 1.406(8) . ?
C203 C202 1.412(8) . ?
B1 F4 1.383(8) . ?
N2 C2A 1.144(7) . ?
N2 Fe2 1.933(5) . ?
N1 C1A 1.137(7) . ?
N1 Fe1 1.912(5) . ?
C1A C1B 1.475(10) . ?
C116 C115 1.411(8) . ?
C416 C415 1.431(9) . ?
C415 C414 1.348(10) . ?
C216 C215 1.414(10) . ?
C113 C114 1.365(9) . ?
C113 C112 1.395(8) . ?
C215 C214 1.371(9) . ?
C414 C413 1.366(10) . ?
C302 C303 1.375(9) . ?
C2A C2B 1.466(9) . ?
C115 C114 1.376(9) . ?
C305 C306 1.392(9) . ?
C305 C304 1.390(10) . ?
C105 C104 1.333(9) . ?
C304 C303 1.355(9) . ?
C104 C103 1.403(9) . ?
C404 C403 1.386(8) . ?
C402 C403 1.381(8) . ?
Fe2 N2 1.933(5) 2_757 ?
Fe2 P4 2.2992(15) 2_757 ?
Fe2 P3 2.3410(16) 2_757 ?
Fe1 N1 1.912(5) 2_666 ?
Fe1 P2 2.2854(17) 2_666 ?
Fe1 P1 2.3610(15) 2_666 ?
F8 B2 1.392(9) . ?
F7 B2 1.407(10) . ?
F6 B2 1.347(9) . ?
F5 B2 1.370(9) . ?
